data_1520520
loop_
_publ_author_name
'Hiruta, Yuki'
'Koiso, Hikaru'
'Ozawa, Hitoshi'
'Sato, Hiroyasu'
'Hamada, Kensaku'
'Yabushita, Satoshi'
'Citterio, Daniel'
'Suzuki, Koji'

_publ_section_title
;
 Near IR Emitting Red-Shifting Ratiometric Fluorophores Based on
 Borondipyrromethene.
;
_journal_issue 12
_journal_name_full 'Organic letters'
_journal_page_first 3022
_journal_page_last 3025
_journal_paper_doi 10.1021/acs.orglett.5b01299
_journal_volume 17
_journal_year 2015
_chemical_formula_moiety 'C39 H40 B F2 N3 O4'
_chemical_formula_sum 'C39 H40 B F2 N3 O4'
_chemical_formula_weight 663.57
_space_group_crystal_system triclinic
_space_group_IT_number 2
_space_group_name_Hall '-P 1'
_space_group_name_H-M_alt 'P -1'
_symmetry_space_group_name_Hall '-P 1'
_symmetry_space_group_name_H-M 'P -1'
_atom_sites_solution_hydrogens geom
_atom_sites_solution_primary direct
_atom_sites_solution_secondary difmap
_cell_angle_alpha 89.48(2)
_cell_angle_beta 86.38(2)
_cell_angle_gamma 65.669(14)
_cell_formula_units_Z 2
_cell_length_a 8.745(3)
_cell_length_b 10.225(3)
_cell_length_c 20.190(8)
_cell_measurement_reflns_used 1837
_cell_measurement_temperature 93
_cell_measurement_theta_max 25.20
_cell_measurement_theta_min 3.00
_cell_volume 1641.4(10)
_computing_cell_refinement 'CrystalClear-SM Expert 2.1 b32'
_computing_data_collection 'CrystalClear-SM Expert 2.1 b32 (Rigaku, 2014)'
_computing_data_reduction 'CrystalClear-SM Expert 2.1 b32'
_computing_molecular_graphics 'CrystalStructure 4.1'
_computing_publication_material 'CrystalStructure 4.1 (Rigaku, 2014)'
_computing_structure_refinement 'SHELXL2013 (Sheldrick, 2008)'
_computing_structure_solution 'SHELXS2013 (Sheldrick, 2008)'
_diffrn_ambient_temperature 93
_diffrn_detector_area_resol_mean 5.814
_diffrn_measured_fraction_theta_full 0.995
_diffrn_measured_fraction_theta_max 0.991
_diffrn_measurement_device_type 'Rigaku XtaLAB P200'
_diffrn_measurement_method \w
_diffrn_radiation_type 'Mo K\a'
_diffrn_radiation_wavelength 0.71075
_diffrn_reflns_av_R_equivalents 0.1641
_diffrn_reflns_laue_measured_fraction_full 0.995
_diffrn_reflns_laue_measured_fraction_max 0.991
_diffrn_reflns_limit_h_max 10
_diffrn_reflns_limit_h_min -9
_diffrn_reflns_limit_k_max 12
_diffrn_reflns_limit_k_min -12
_diffrn_reflns_limit_l_max 24
_diffrn_reflns_limit_l_min -24
_diffrn_reflns_number 41971
_diffrn_reflns_point_group_measured_fraction_full 0.995
_diffrn_reflns_point_group_measured_fraction_max 0.991
_diffrn_reflns_theta_full 25.242
_diffrn_reflns_theta_max 25.282
_diffrn_reflns_theta_min 3.006
_diffrn_standards_number 0
_exptl_absorpt_coefficient_mu 0.094
_exptl_absorpt_correction_T_max 0.999
_exptl_absorpt_correction_T_min 0.817
_exptl_absorpt_correction_type multi-scan
_exptl_absorpt_process_details 'REQAB (Rigaku, 1998)'
_exptl_crystal_colour brown
_exptl_crystal_density_diffrn 1.342
_exptl_crystal_density_method 'not measured'
_exptl_crystal_description platelet
_exptl_crystal_F_000 700.00
_exptl_crystal_size_max 0.040
_exptl_crystal_size_mid 0.020
_exptl_crystal_size_min 0.010
_refine_diff_density_max 0.35
_refine_diff_density_min -0.34
_refine_ls_extinction_method none
_refine_ls_goodness_of_fit_ref 0.984
_refine_ls_hydrogen_treatment constr
_refine_ls_number_parameters 450
_refine_ls_number_reflns 5935
_refine_ls_number_restraints 0
_refine_ls_R_factor_all 0.1093
_refine_ls_R_factor_gt 0.0490
_refine_ls_shift/su_max 0.000
_refine_ls_structure_factor_coef Fsqd
_refine_ls_weighting_details 'w = 1/[\s^2^(Fo^2^)+(0.0556P)^2^+0.2215P] where P=(Fo^2^+2Fc^2^)/3'
_refine_ls_weighting_scheme calc
_refine_ls_wR_factor_gt 0.1009
_refine_ls_wR_factor_ref 0.1242
_reflns_number_gt 3542
_reflns_number_total 5935
_reflns_threshold_expression F^2^>2.0\s(F^2^)
_cod_data_source_file ol5b01299_si_003.cif
_cod_data_source_block SX371_RI129
_cod_depositor_comments 'Adding full bibliography for 1520520--1520521.cif.'
_cod_database_code 1520520

loop_
_symmetry_equiv_pos_site_id
_space_group_symop_operation_xyz
1 +X,+Y,+Z
2 -X,-Y,-Z

loop_
_atom_site_label
_atom_site_type_symbol
_atom_site_fract_x
_atom_site_fract_y
_atom_site_fract_z
_atom_site_U_iso_or_equiv
_atom_site_adp_type
_atom_site_occupancy
_atom_site_site_symmetry_multiplicity
_atom_site_calc_flag
_atom_site_refinement_flags
F1 F 0.81681(17) 0.24666(15) 0.23734(8) 0.0259(4) Uani 1 2 d .
F2 F 0.77265(18) 0.11858(16) 0.15522(7) 0.0270(4) Uani 1 2 d .
O1 O 1.4514(2) -0.39379(19) 0.32352(9) 0.0268(4) Uani 1 2 d .
O2 O 1.8376(2) -0.31305(19) 0.16976(9) 0.0279(4) Uani 1 2 d .
O3 O 0.3052(2) 0.81383(19) 0.03857(9) 0.0271(4) Uani 1 2 d .
O4 O 0.7473(2) 0.78550(19) -0.11738(9) 0.0267(4) Uani 1 2 d .
N1 N 0.7259(3) 0.0609(2) 0.26964(11) 0.0208(5) Uani 1 2 d .
N2 N 0.5305(3) 0.2879(2) 0.22067(11) 0.0203(5) Uani 1 2 d .
N3 N -0.1223(4) 0.2208(3) 0.48885(15) 0.0536(8) Uani 1 2 d .
C1 C 0.8674(3) -0.0569(3) 0.28302(13) 0.0226(6) Uani 1 2 d .
C2 C 0.8225(3) -0.1333(3) 0.33314(14) 0.0266(6) Uani 1 2 d .
C3 C 0.6534(3) -0.0611(3) 0.35230(14) 0.0250(6) Uani 1 2 d .
C4 C 0.5935(3) 0.0627(3) 0.31234(13) 0.0207(6) Uani 1 2 d .
C5 C 0.5568(3) -0.1096(3) 0.40299(14) 0.0298(7) Uani 1 2 d .
C6 C 0.4652(3) 0.4047(3) 0.18179(13) 0.0208(6) Uani 1 2 d .
C7 C 0.2939(3) 0.4828(3) 0.20414(14) 0.0224(6) Uani 1 2 d .
C8 C 0.2549(3) 0.4148(3) 0.25670(13) 0.0226(6) Uani 1 2 d .
C9 C 0.4045(3) 0.2886(3) 0.26715(13) 0.0199(6) Uani 1 2 d .
C10 C 0.0865(3) 0.4679(3) 0.29438(14) 0.0268(6) Uani 1 2 d .
C11 C 0.4339(3) 0.1787(3) 0.31186(13) 0.0197(6) Uani 1 2 d .
C12 C 0.2935(3) 0.1853(3) 0.36001(13) 0.0220(6) Uani 1 2 d .
C13 C 0.1860(4) 0.1246(3) 0.34312(15) 0.0296(7) Uani 1 2 d .
C14 C 0.0491(4) 0.1360(3) 0.38526(16) 0.0360(7) Uani 1 2 d .
C15 C 0.0136(3) 0.2099(3) 0.44593(15) 0.0314(7) Uani 1 2 d .
C16 C 0.1225(4) 0.2713(4) 0.46259(15) 0.0376(8) Uani 1 2 d .
C17 C 0.2599(4) 0.2572(3) 0.42049(14) 0.0338(7) Uani 1 2 d .
C18 C -0.1830(5) 0.3221(6) 0.5396(2) 0.0892(18) Uani 1 2 d .
C19 C -0.2296(4) 0.1526(4) 0.46865(19) 0.0497(10) Uani 1 2 d .
C20 C 1.0303(3) -0.0850(3) 0.25106(13) 0.0234(6) Uani 1 2 d .
C21 C 1.1750(3) -0.1835(3) 0.27194(14) 0.0239(6) Uani 1 2 d .
C22 C 1.3444(3) -0.2104(3) 0.24511(13) 0.0227(6) Uani 1 2 d .
C23 C 1.4857(3) -0.3208(3) 0.27133(13) 0.0222(6) Uani 1 2 d .
C24 C 1.6472(3) -0.3524(3) 0.24460(13) 0.0238(6) Uani 1 2 d .
C25 C 1.6734(3) -0.2704(3) 0.19360(13) 0.0230(6) Uani 1 2 d .
C26 C 1.5390(3) -0.1566(3) 0.16911(13) 0.0240(6) Uani 1 2 d .
C27 C 1.3779(3) -0.1298(3) 0.19490(14) 0.0244(6) Uani 1 2 d .
C28 C 1.5903(4) -0.5015(3) 0.35320(15) 0.0316(7) Uani 1 2 d .
C29 C 1.8709(3) -0.2310(3) 0.11767(14) 0.0280(6) Uani 1 2 d .
C30 C 0.5593(3) 0.4396(3) 0.12908(13) 0.0223(6) Uani 1 2 d .
C31 C 0.4883(3) 0.5605(3) 0.09436(13) 0.0228(6) Uani 1 2 d .
C32 C 0.5641(3) 0.6124(3) 0.04011(13) 0.0213(6) Uani 1 2 d .
C33 C 0.4665(3) 0.7453(3) 0.01136(13) 0.0222(6) Uani 1 2 d .
C34 C 0.5334(3) 0.7985(3) -0.04009(13) 0.0226(6) Uani 1 2 d .
C35 C 0.6969(3) 0.7219(3) -0.06560(13) 0.0218(6) Uani 1 2 d .
C36 C 0.7971(3) 0.5914(3) -0.03897(13) 0.0239(6) Uani 1 2 d .
C37 C 0.7278(3) 0.5384(3) 0.01292(14) 0.0245(6) Uani 1 2 d .
C38 C 0.2129(4) 0.9583(3) 0.01929(15) 0.0305(7) Uani 1 2 d .
C39 C 0.9198(3) 0.7203(3) -0.14164(15) 0.0301(7) Uani 1 2 d .
B1 B 0.7159(4) 0.1788(3) 0.21900(15) 0.0198(6) Uani 1 2 d .
H2 H 0.89685 -0.22108 0.3511 0.0319 Uiso 1 2 calc R
H5A H 0.63363 -0.19746 0.42348 0.0357 Uiso 1 2 calc R
H5B H 0.47053 -0.12882 0.38153 0.0357 Uiso 1 2 calc R
H5C H 0.50294 -0.03439 0.43719 0.0357 Uiso 1 2 calc R
H7 H 0.21836 0.56902 0.1854 0.0268 Uiso 1 2 calc R
H10A H 0.01031 0.55808 0.2754 0.0321 Uiso 1 2 calc R
H10B H 0.09932 0.48426 0.34106 0.0321 Uiso 1 2 calc R
H10C H 0.03981 0.39611 0.29131 0.0321 Uiso 1 2 calc R
H13 H 0.20617 0.07415 0.30194 0.0355 Uiso 1 2 calc R
H14 H -0.02199 0.09236 0.37246 0.0432 Uiso 1 2 calc R
H16 H 0.10213 0.32333 0.50332 0.0451 Uiso 1 2 calc R
H17 H 0.33329 0.29812 0.43359 0.0405 Uiso 1 2 calc R
H18A H -0.23731 0.41787 0.5209 0.1070 Uiso 1 2 calc R
H18B H -0.0898 0.31762 0.56538 0.1070 Uiso 1 2 calc R
H18C H -0.26521 0.30266 0.56859 0.1070 Uiso 1 2 calc R
H19A H -0.28077 0.19555 0.42753 0.0596 Uiso 1 2 calc R
H19B H -0.31821 0.16694 0.50364 0.0596 Uiso 1 2 calc R
H19C H -0.16195 0.04961 0.46119 0.0596 Uiso 1 2 calc R
H20 H 1.03557 -0.03086 0.21317 0.0281 Uiso 1 2 calc R
H21 H 1.16617 -0.24149 0.30773 0.0287 Uiso 1 2 calc R
H24 H 1.74011 -0.43018 0.26121 0.0286 Uiso 1 2 calc R
H26 H 1.55676 -0.09817 0.13533 0.0288 Uiso 1 2 calc R
H27 H 1.28577 -0.05256 0.17746 0.0292 Uiso 1 2 calc R
H28A H 1.66183 -0.45828 0.37013 0.0379 Uiso 1 2 calc R
H28B H 1.65573 -0.57611 0.31999 0.0379 Uiso 1 2 calc R
H28C H 1.54902 -0.54414 0.38991 0.0379 Uiso 1 2 calc R
H29A H 1.83316 -0.13118 0.13283 0.0337 Uiso 1 2 calc R
H29B H 1.81047 -0.23453 0.07894 0.0337 Uiso 1 2 calc R
H29C H 1.99196 -0.27115 0.1055 0.0337 Uiso 1 2 calc R
H30 H 0.67343 0.37643 0.11856 0.0268 Uiso 1 2 calc R
H31 H 0.37385 0.61944 0.10697 0.0273 Uiso 1 2 calc R
H34 H 0.46676 0.88861 -0.05829 0.0272 Uiso 1 2 calc R
H36 H 0.91012 0.53938 -0.0557 0.0287 Uiso 1 2 calc R
H37 H 0.79518 0.44784 0.03056 0.0294 Uiso 1 2 calc R
H38A H 0.18478 0.95936 -0.02699 0.0366 Uiso 1 2 calc R
H38B H 0.2813 1.01292 0.02373 0.0366 Uiso 1 2 calc R
H38C H 0.10917 1.00201 0.04789 0.0366 Uiso 1 2 calc R
H39A H 0.95022 0.6195 -0.15347 0.0362 Uiso 1 2 calc R
H39B H 0.99101 0.72567 -0.10712 0.0362 Uiso 1 2 calc R
H39C H 0.93638 0.771 -0.18097 0.0362 Uiso 1 2 calc R

loop_
_atom_site_aniso_label
_atom_site_aniso_U_11
_atom_site_aniso_U_22
_atom_site_aniso_U_33
_atom_site_aniso_U_12
_atom_site_aniso_U_13
_atom_site_aniso_U_23
F1 0.0184(8) 0.0245(8) 0.0353(9) -0.0092(6) -0.0019(6) 0.0029(7)
F2 0.0268(8) 0.0247(8) 0.0240(9) -0.0055(7) 0.0012(7) 0.0001(7)
O1 0.0232(10) 0.0269(10) 0.0264(11) -0.0064(8) -0.0027(8) 0.0076(8)
O2 0.0198(10) 0.0274(10) 0.0326(11) -0.0062(8) 0.0002(8) 0.0061(9)
O3 0.0227(10) 0.0221(10) 0.0321(11) -0.0051(8) 0.0000(8) 0.0053(8)
O4 0.0248(10) 0.0275(10) 0.0283(11) -0.0118(8) 0.0017(8) 0.0042(8)
N1 0.0149(11) 0.0213(12) 0.0228(12) -0.0041(9) 0.0001(9) 0.0010(9)
N2 0.0178(12) 0.0197(12) 0.0239(13) -0.0081(9) -0.0024(9) 0.0020(10)
N3 0.0503(18) 0.0548(18) 0.057(2) -0.0283(15) 0.0352(15) -0.0185(15)
C1 0.0202(14) 0.0199(14) 0.0247(15) -0.0052(11) -0.0012(11) 0.0002(11)
C2 0.0231(15) 0.0203(14) 0.0308(16) -0.0034(12) -0.0024(12) 0.0044(12)
C3 0.0242(15) 0.0254(14) 0.0246(15) -0.0094(12) -0.0020(11) 0.0017(12)
C4 0.0213(14) 0.0223(14) 0.0202(14) -0.0107(11) -0.0022(11) 0.0005(11)
C5 0.0257(15) 0.0276(15) 0.0310(17) -0.0063(13) 0.0006(12) 0.0081(13)
C6 0.0227(14) 0.0182(13) 0.0228(14) -0.0091(11) -0.0051(11) -0.0003(11)
C7 0.0202(14) 0.0163(13) 0.0294(16) -0.0057(11) -0.0063(11) 0.0020(12)
C8 0.0197(14) 0.0214(14) 0.0266(15) -0.0081(11) -0.0025(11) -0.0010(12)
C9 0.0130(13) 0.0211(13) 0.0239(15) -0.0053(11) -0.0020(10) -0.0010(11)
C10 0.0190(14) 0.0236(14) 0.0340(17) -0.0051(12) -0.0022(12) 0.0011(12)
C11 0.0170(13) 0.0203(14) 0.0213(14) -0.0071(11) -0.0021(11) -0.0022(11)
C12 0.0182(13) 0.0204(13) 0.0240(15) -0.0043(11) -0.0023(11) 0.0029(11)
C13 0.0316(16) 0.0256(15) 0.0322(17) -0.0137(13) 0.0080(13) -0.0058(13)
C14 0.0329(17) 0.0342(17) 0.046(2) -0.0210(14) 0.0141(14) -0.0094(15)
C15 0.0232(15) 0.0320(16) 0.0344(17) -0.0082(13) 0.0074(13) 0.0028(14)
C16 0.0292(17) 0.055(2) 0.0248(17) -0.0141(15) 0.0033(13) -0.0082(15)
C17 0.0244(16) 0.0500(19) 0.0280(17) -0.0164(14) -0.0020(13) -0.0053(14)
C18 0.045(2) 0.186(6) 0.044(2) -0.059(3) 0.0221(18) -0.049(3)
C19 0.040(2) 0.047(2) 0.062(2) -0.0211(17) 0.0258(17) 0.0033(18)
C20 0.0232(14) 0.0216(14) 0.0242(15) -0.0083(12) 0.0000(11) 0.0005(12)
C21 0.0215(14) 0.0195(14) 0.0283(16) -0.0062(12) 0.0002(11) 0.0004(12)
C22 0.0189(14) 0.0212(14) 0.0237(15) -0.0040(11) -0.0006(11) -0.0029(11)
C23 0.0260(15) 0.0223(14) 0.0182(14) -0.0099(12) 0.0003(11) -0.0010(11)
C24 0.0198(14) 0.0240(14) 0.0250(15) -0.0059(12) -0.0044(11) 0.0008(12)
C25 0.0183(14) 0.0238(14) 0.0252(15) -0.0072(11) 0.0002(11) -0.0052(12)
C26 0.0217(14) 0.0234(14) 0.0246(15) -0.0070(12) -0.0014(11) 0.0011(12)
C27 0.0203(14) 0.0195(14) 0.0277(16) -0.0023(11) -0.0033(11) -0.0006(12)
C28 0.0295(16) 0.0292(16) 0.0290(16) -0.0051(13) -0.0023(12) 0.0059(13)
C29 0.0240(15) 0.0271(15) 0.0308(16) -0.0088(12) 0.0017(12) 0.0014(13)
C30 0.0191(14) 0.0233(14) 0.0268(15) -0.0107(11) -0.0026(11) -0.0007(12)
C31 0.0215(14) 0.0233(14) 0.0245(15) -0.0100(12) -0.0034(11) 0.0009(12)
C32 0.0230(14) 0.0211(14) 0.0233(14) -0.0118(12) -0.0069(11) 0.0005(11)
C33 0.0183(14) 0.0217(14) 0.0266(15) -0.0079(11) -0.0024(11) -0.0011(12)
C34 0.0220(14) 0.0184(13) 0.0275(16) -0.0077(11) -0.0057(11) 0.0031(11)
C35 0.0259(15) 0.0231(14) 0.0210(14) -0.0147(12) -0.0015(11) -0.0003(11)
C36 0.0190(14) 0.0236(14) 0.0294(16) -0.0092(12) -0.0001(11) -0.0014(12)
C37 0.0234(14) 0.0202(14) 0.0295(16) -0.0078(12) -0.0068(12) 0.0025(12)
C38 0.0246(15) 0.0234(15) 0.0381(18) -0.0045(12) -0.0031(13) 0.0050(13)
C39 0.0227(15) 0.0331(16) 0.0349(17) -0.0123(13) 0.0009(12) 0.0039(13)
B1 0.0189(15) 0.0196(15) 0.0209(16) -0.0081(12) 0.0006(12) -0.0003(12)

loop_
_atom_type_symbol
_atom_type_description
_atom_type_scat_dispersion_real
_atom_type_scat_dispersion_imag
_atom_type_scat_source
C C 0.0033 0.0016
;
International Tables for Crystallography
(Vol. C, Tables 4.2.6.8 and 6.1.1.4)
;
H H 0.0000 0.0000
;
International Tables for Crystallography
(Vol. C, Table 6.1.1.4)
;
B B 0.0013 0.0007
;
International Tables for Crystallography
(Vol. C, Tables 4.2.6.8 and 6.1.1.4)
;
F F 0.0171 0.0103
;
International Tables for Crystallography
(Vol. C, Tables 4.2.6.8 and 6.1.1.4)
;
N N 0.0061 0.0033
;
International Tables for Crystallography
(Vol. C, Tables 4.2.6.8 and 6.1.1.4)
;
O O 0.0106 0.0060
;
International Tables for Crystallography
(Vol. C, Tables 4.2.6.8 and 6.1.1.4)
;

loop_
_geom_angle_atom_site_label_1
_geom_angle_atom_site_label_2
_geom_angle_atom_site_label_3
_geom_angle
_geom_angle_publ_flag
C23 O1 C28 117.6(2) yes
C25 O2 C29 117.29(19) yes
C33 O3 C38 116.8(2) yes
C35 O4 C39 117.92(19) yes
C1 N1 C4 108.4(2) yes
C1 N1 B1 126.0(2) yes
C4 N1 B1 125.45(18) yes
C6 N2 C9 108.77(19) yes
C6 N2 B1 126.4(2) yes
C9 N2 B1 124.6(2) yes
C15 N3 C18 121.6(4) yes
C15 N3 C19 118.1(3) yes
C18 N3 C19 118.1(3) yes
N1 C1 C2 107.8(2) yes
N1 C1 C20 122.6(3) yes
C2 C1 C20 129.5(2) yes
C1 C2 C3 109.5(2) yes
C2 C3 C4 105.6(3) yes
C2 C3 C5 125.9(2) yes
C4 C3 C5 128.5(2) yes
N1 C4 C3 108.7(2) yes
N1 C4 C11 120.2(2) yes
C3 C4 C11 131.1(3) yes
N2 C6 C7 107.7(2) yes
N2 C6 C30 124.2(2) yes
C7 C6 C30 128.1(2) yes
C6 C7 C8 109.5(2) yes
C7 C8 C9 106.3(2) yes
C7 C8 C10 124.6(2) yes
C9 C8 C10 129.1(2) yes
N2 C9 C8 107.7(2) yes
N2 C9 C11 121.42(19) yes
C8 C9 C11 130.8(2) yes
C4 C11 C9 120.7(2) yes
C4 C11 C12 120.5(2) yes
C9 C11 C12 118.81(19) yes
C11 C12 C13 119.9(2) yes
C11 C12 C17 122.6(3) yes
C13 C12 C17 117.4(3) yes
C12 C13 C14 121.2(3) yes
C13 C14 C15 121.5(3) yes
N3 C15 C14 121.9(3) yes
N3 C15 C16 121.0(3) yes
C14 C15 C16 117.0(3) yes
C15 C16 C17 120.8(3) yes
C12 C17 C16 122.1(3) yes
C1 C20 C21 123.6(3) yes
C20 C21 C22 126.5(3) yes
C21 C22 C23 120.1(3) yes
C21 C22 C27 123.4(2) yes
C23 C22 C27 116.4(2) yes
O1 C23 C22 115.8(2) yes
O1 C23 C24 123.2(2) yes
C22 C23 C24 121.0(3) yes
C23 C24 C25 120.1(2) yes
O2 C25 C24 115.3(2) yes
O2 C25 C26 124.3(3) yes
C24 C25 C26 120.4(2) yes
C25 C26 C27 118.6(3) yes
C22 C27 C26 123.2(2) yes
C6 C30 C31 120.9(2) yes
C30 C31 C32 128.3(2) yes
C31 C32 C33 118.9(2) yes
C31 C32 C37 124.3(2) yes
C33 C32 C37 116.8(3) yes
O3 C33 C32 115.2(2) yes
O3 C33 C34 124.0(2) yes
C32 C33 C34 120.8(2) yes
C33 C34 C35 120.6(2) yes
O4 C35 C34 114.9(2) yes
O4 C35 C36 124.6(2) yes
C34 C35 C36 120.5(3) yes
C35 C36 C37 118.3(2) yes
C32 C37 C36 122.9(2) yes
F1 B1 F2 108.4(2) yes
F1 B1 N1 109.8(2) yes
F1 B1 N2 110.0(2) yes
F2 B1 N1 110.6(2) yes
F2 B1 N2 111.0(2) yes
N1 B1 N2 107.0(2) yes
C1 C2 H2 125.230 no
C3 C2 H2 125.223 no
C3 C5 H5A 109.471 no
C3 C5 H5B 109.472 no
C3 C5 H5C 109.474 no
H5A C5 H5B 109.467 no
H5A C5 H5C 109.478 no
H5B C5 H5C 109.465 no
C6 C7 H7 125.261 no
C8 C7 H7 125.268 no
C8 C10 H10A 109.477 no
C8 C10 H10B 109.467 no
C8 C10 H10C 109.471 no
H10A C10 H10B 109.468 no
H10A C10 H10C 109.476 no
H10B C10 H10C 109.469 no
C12 C13 H13 119.396 no
C14 C13 H13 119.404 no
C13 C14 H14 119.268 no
C15 C14 H14 119.261 no
C15 C16 H16 119.594 no
C17 C16 H16 119.590 no
C12 C17 H17 118.974 no
C16 C17 H17 118.967 no
N3 C18 H18A 109.474 no
N3 C18 H18B 109.477 no
N3 C18 H18C 109.476 no
H18A C18 H18B 109.463 no
H18A C18 H18C 109.470 no
H18B C18 H18C 109.469 no
N3 C19 H19A 109.467 no
N3 C19 H19B 109.476 no
N3 C19 H19C 109.468 no
H19A C19 H19B 109.479 no
H19A C19 H19C 109.469 no
H19B C19 H19C 109.468 no
C1 C20 H20 118.218 no
C21 C20 H20 118.220 no
C20 C21 H21 116.759 no
C22 C21 H21 116.765 no
C23 C24 H24 119.939 no
C25 C24 H24 119.945 no
C25 C26 H26 120.678 no
C27 C26 H26 120.683 no
C22 C27 H27 118.390 no
C26 C27 H27 118.397 no
O1 C28 H28A 109.468 no
O1 C28 H28B 109.469 no
O1 C28 H28C 109.472 no
H28A C28 H28B 109.468 no
H28A C28 H28C 109.476 no
H28B C28 H28C 109.474 no
O2 C29 H29A 109.477 no
O2 C29 H29B 109.472 no
O2 C29 H29C 109.472 no
H29A C29 H29B 109.467 no
H29A C29 H29C 109.473 no
H29B C29 H29C 109.468 no
C6 C30 H30 119.534 no
C31 C30 H30 119.526 no
C30 C31 H31 115.852 no
C32 C31 H31 115.855 no
C33 C34 H34 119.689 no
C35 C34 H34 119.679 no
C35 C36 H36 120.841 no
C37 C36 H36 120.829 no
C32 C37 H37 118.564 no
C36 C37 H37 118.564 no
O3 C38 H38A 109.475 no
O3 C38 H38B 109.464 no
O3 C38 H38C 109.469 no
H38A C38 H38B 109.477 no
H38A C38 H38C 109.479 no
H38B C38 H38C 109.463 no
O4 C39 H39A 109.475 no
O4 C39 H39B 109.475 no
O4 C39 H39C 109.464 no
H39A C39 H39B 109.473 no
H39A C39 H39C 109.467 no
H39B C39 H39C 109.473 no

loop_
_geom_bond_atom_site_label_1
_geom_bond_atom_site_label_2
_geom_bond_distance
_geom_bond_publ_flag
F1 B1 1.395(4) yes
F2 B1 1.402(3) yes
O1 C23 1.374(4) yes
O1 C28 1.423(3) yes
O2 C25 1.372(3) yes
O2 C29 1.429(4) yes
O3 C33 1.370(3) yes
O3 C38 1.426(3) yes
O4 C35 1.370(4) yes
O4 C39 1.429(3) yes
N1 C1 1.364(3) yes
N1 C4 1.393(4) yes
N1 B1 1.552(4) yes
N2 C6 1.359(3) yes
N2 C9 1.399(4) yes
N2 B1 1.542(3) yes
N3 C15 1.393(4) yes
N3 C18 1.379(6) yes
N3 C19 1.458(6) yes
C1 C2 1.406(4) yes
C1 C20 1.442(4) yes
C2 C3 1.384(4) yes
C3 C4 1.420(4) yes
C3 C5 1.495(4) yes
C4 C11 1.412(3) yes
C6 C7 1.421(3) yes
C6 C30 1.436(4) yes
C7 C8 1.365(4) yes
C8 C9 1.435(3) yes
C8 C10 1.500(4) yes
C9 C11 1.384(4) yes
C11 C12 1.496(4) yes
C12 C13 1.383(5) yes
C12 C17 1.382(4) yes
C13 C14 1.389(4) yes
C14 C15 1.394(4) yes
C15 C16 1.396(5) yes
C16 C17 1.384(4) yes
C20 C21 1.343(3) yes
C21 C22 1.460(4) yes
C22 C23 1.416(3) yes
C22 C27 1.392(4) yes
C23 C24 1.386(4) yes
C24 C25 1.388(4) yes
C25 C26 1.384(3) yes
C26 C27 1.387(4) yes
C30 C31 1.346(4) yes
C31 C32 1.452(4) yes
C32 C33 1.416(3) yes
C32 C37 1.393(3) yes
C33 C34 1.376(4) yes
C34 C35 1.383(3) yes
C35 C36 1.386(3) yes
C36 C37 1.392(4) yes
C2 H2 0.950 no
C5 H5A 0.980 no
C5 H5B 0.980 no
C5 H5C 0.980 no
C7 H7 0.950 no
C10 H10A 0.980 no
C10 H10B 0.980 no
C10 H10C 0.980 no
C13 H13 0.950 no
C14 H14 0.950 no
C16 H16 0.950 no
C17 H17 0.950 no
C18 H18A 0.980 no
C18 H18B 0.980 no
C18 H18C 0.980 no
C19 H19A 0.980 no
C19 H19B 0.980 no
C19 H19C 0.980 no
C20 H20 0.950 no
C21 H21 0.950 no
C24 H24 0.950 no
C26 H26 0.950 no
C27 H27 0.950 no
C28 H28A 0.980 no
C28 H28B 0.980 no
C28 H28C 0.980 no
C29 H29A 0.980 no
C29 H29B 0.980 no
C29 H29C 0.980 no
C30 H30 0.950 no
C31 H31 0.950 no
C34 H34 0.950 no
C36 H36 0.950 no
C37 H37 0.950 no
C38 H38A 0.980 no
C38 H38B 0.980 no
C38 H38C 0.980 no
C39 H39A 0.980 no
C39 H39B 0.980 no
C39 H39C 0.980 no

loop_
_geom_contact_atom_site_label_1
_geom_contact_atom_site_label_2
_geom_contact_distance
_geom_contact_publ_flag
_geom_contact_site_symmetry_2
F1 C1 3.090(3) no .
F1 C4 3.499(4) no .
F1 C6 3.104(3) no .
F1 C9 3.465(3) no .
F1 C20 3.145(3) no .
F1 C30 3.259(3) no .
F2 C1 3.086(3) no .
F2 C4 3.594(3) no .
F2 C6 3.073(3) no .
F2 C20 3.125(3) no .
F2 C30 3.095(3) no .
O1 C21 2.747(3) no .
O3 C31 2.702(3) no .
N1 C9 2.819(3) no .
N2 C4 2.835(4) no .
C1 C11 3.569(3) no .
C2 C21 3.085(4) no .
C3 C12 3.112(3) no .
C4 C13 3.370(4) no .
C4 C17 3.424(4) no .
C5 C11 3.282(4) no .
C5 C12 3.104(3) no .
C5 C13 3.428(4) no .
C5 C17 3.580(4) no .
C6 C11 3.554(4) no .
C7 C31 3.006(4) no .
C8 C12 3.052(4) no .
C9 C13 3.322(5) no .
C9 C17 3.333(4) no .
C10 C11 3.288(3) no .
C10 C12 3.050(4) no .
C10 C13 3.402(4) no .
C10 C17 3.335(4) no .
C11 B1 3.003(4) no .
C12 C15 2.833(4) no .
C13 C16 2.754(4) no .
C14 C17 2.739(5) no .
C14 C19 2.819(5) no .
C16 C18 2.859(5) no .
C20 C27 3.027(4) no .
C20 B1 3.055(3) no .
C22 C25 2.814(4) no .
C23 C26 2.785(4) no .
C24 C27 2.752(3) no .
C24 C28 2.794(4) no .
C26 C29 2.810(4) no .
C30 C37 3.072(4) no .
C30 B1 3.082(4) no .
C32 C35 2.806(4) no .
C33 C36 2.788(3) no .
C34 C37 2.749(4) no .
C34 C38 2.793(4) no .
C36 C39 2.832(4) no .
F1 C28 3.369(3) no 1_465
F1 C39 3.037(4) no 2_765
F2 C29 3.395(4) no 1_455
F2 C34 3.488(3) no 2_665
O1 C6 3.508(4) no 1_645
O1 C7 3.347(4) no 1_645
O1 C8 3.423(4) no 1_645
O1 C18 3.388(5) no 2_656
O2 C1 3.592(4) no 1_655
O2 C10 3.558(3) no 1_745
O3 C26 3.525(4) no 1_465
O3 C27 3.360(4) no 1_465
O4 C6 3.501(4) no 2_665
O4 C7 3.422(4) no 2_665
O4 C8 3.500(4) no 2_665
O4 C9 3.586(4) no 2_665
O4 C38 3.440(4) no 2_675
C1 O2 3.592(4) no 1_455
C6 O1 3.508(4) no 1_465
C6 O4 3.501(4) no 2_665
C6 C23 3.424(4) no 1_465
C6 C34 3.548(4) no 2_665
C6 C35 3.343(4) no 2_665
C7 O1 3.347(4) no 1_465
C7 O4 3.422(4) no 2_665
C7 C21 3.403(4) no 1_465
C7 C22 3.458(4) no 1_465
C7 C23 3.435(5) no 1_465
C7 C35 3.486(4) no 2_665
C7 C39 3.598(5) no 2_665
C8 O1 3.423(4) no 1_465
C8 O4 3.500(4) no 2_665
C8 C39 3.447(5) no 2_665
C9 O4 3.586(4) no 2_665
C10 O2 3.558(3) no 1_365
C13 C20 3.563(5) no 1_455
C13 C21 3.514(5) no 1_455
C14 C20 3.598(5) no 1_455
C18 O1 3.388(5) no 2_656
C20 C13 3.563(5) no 1_655
C20 C14 3.598(5) no 1_655
C21 C7 3.403(4) no 1_645
C21 C13 3.514(5) no 1_655
C22 C7 3.458(4) no 1_645
C23 C6 3.424(4) no 1_645
C23 C7 3.435(5) no 1_645
C24 C30 3.496(4) no 1_645
C25 C31 3.522(5) no 1_645
C26 O3 3.525(4) no 1_645
C26 C31 3.473(5) no 1_645
C26 C32 3.467(4) no 1_645
C26 C33 3.520(4) no 1_645
C27 O3 3.360(4) no 1_645
C27 C31 3.526(4) no 1_645
C28 F1 3.369(3) no 1_645
C29 F2 3.395(4) no 1_655
C30 C24 3.496(4) no 1_465
C30 C33 3.492(4) no 2_665
C30 C34 3.421(5) no 2_665
C30 C35 3.584(5) no 2_665
C31 C25 3.522(5) no 1_465
C31 C26 3.473(5) no 1_465
C31 C27 3.526(4) no 1_465
C31 C32 3.408(4) no 2_665
C31 C37 3.379(5) no 2_665
C32 C26 3.467(4) no 1_465
C32 C31 3.408(4) no 2_665
C32 C32 3.403(5) no 2_665
C33 C26 3.520(4) no 1_465
C33 C30 3.492(4) no 2_665
C34 F2 3.488(3) no 2_665
C34 C6 3.548(4) no 2_665
C34 C30 3.421(5) no 2_665
C35 C6 3.343(4) no 2_665
C35 C7 3.486(4) no 2_665
C35 C30 3.584(5) no 2_665
C37 C31 3.379(5) no 2_665
C38 O4 3.440(4) no 2_675
C38 C38 3.597(5) no 2_575
C39 F1 3.037(4) no 2_765
C39 C7 3.598(5) no 2_665
C39 C8 3.447(5) no 2_665
F1 H20 2.7174 no .
F1 H30 2.8346 no .
F2 H20 2.5303 no .
F2 H30 2.5323 no .
O1 H21 2.3746 no .
O1 H24 2.6324 no .
O2 H24 2.4845 no .
O2 H26 2.6615 no .
O3 H31 2.3000 no .
O3 H34 2.6306 no .
O4 H34 2.4650 no .
O4 H36 2.6694 no .
N1 H2 3.1504 no .
N1 H20 2.6548 no .
N2 H7 3.1563 no .
N2 H30 2.6843 no .
N3 H14 2.6195 no .
N3 H16 2.6097 no .
C1 H21 2.5930 no .
C2 H5A 2.6410 no .
C2 H5B 3.1519 no .
C2 H5C 3.1959 no .
C2 H20 3.3807 no .
C2 H21 2.7561 no .
C4 H2 3.1542 no .
C4 H5A 3.3850 no .
C4 H5B 2.9053 no .
C4 H5C 2.8841 no .
C4 H13 3.3607 no .
C4 H17 3.4430 no .
C5 H2 2.8416 no .
C6 H31 2.5272 no .
C7 H10A 2.6098 no .
C7 H10B 3.1504 no .
C7 H10C 3.1502 no .
C7 H30 3.3937 no .
C7 H31 2.6211 no .
C9 H7 3.1626 no .
C9 H10A 3.4075 no .
C9 H10B 2.9159 no .
C9 H10C 2.9224 no .
C9 H13 3.3557 no .
C9 H17 3.3736 no .
C10 H7 2.8037 no .
C11 H5B 3.3341 no .
C11 H5C 3.2442 no .
C11 H10B 3.3092 no .
C11 H10C 3.2924 no .
C11 H13 2.6376 no .
C11 H17 2.6835 no .
C12 H5B 2.9777 no .
C12 H5C 2.7815 no .
C12 H10B 2.8558 no .
C12 H10C 2.8080 no .
C12 H14 3.2634 no .
C12 H16 3.2681 no .
C13 H5B 2.8984 no .
C13 H5C 3.2904 no .
C13 H10B 3.4359 no .
C13 H10C 2.7619 no .
C13 H17 3.2221 no .
C14 H5B 3.5588 no .
C14 H10C 3.2296 no .
C14 H16 3.2438 no .
C14 H19A 2.7696 no .
C14 H19C 2.7380 no .
C15 H13 3.2777 no .
C15 H17 3.2672 no .
C15 H18A 2.7242 no .
C15 H18B 2.6074 no .
C15 H18C 3.2176 no .
C15 H19A 2.6873 no .
C15 H19B 3.2538 no .
C15 H19C 2.6731 no .
C16 H5C 3.5134 no .
C16 H10B 3.2259 no .
C16 H14 3.2421 no .
C16 H18A 3.0353 no .
C16 H18B 2.6050 no .
C17 H5C 2.8930 no .
C17 H10B 2.7323 no .
C17 H10C 3.2921 no .
C17 H13 3.2247 no .
C18 H16 2.5597 no .
C18 H19A 2.9549 no .
C18 H19B 2.4726 no .
C18 H19C 3.1496 no .
C19 H14 2.4703 no .
C19 H18A 2.8921 no .
C19 H18B 3.1961 no .
C19 H18C 2.4708 no .
C20 H2 2.8927 no .
C20 H27 2.7370 no .
C21 H2 2.9809 no .
C21 H27 2.6757 no .
C22 H20 2.6820 no .
C22 H24 3.2941 no .
C22 H26 3.2966 no .
C23 H21 2.6251 no .
C23 H27 3.2472 no .
C23 H28A 2.6230 no .
C23 H28B 2.6326 no .
C23 H28C 3.2063 no .
C24 H26 3.2665 no .
C24 H28A 2.7368 no .
C24 H28B 2.7144 no .
C25 H27 3.2350 no .
C25 H29A 2.6218 no .
C25 H29B 2.6318 no .
C25 H29C 3.2063 no .
C26 H24 3.2617 no .
C26 H29A 2.7445 no .
C26 H29B 2.7399 no .
C27 H20 2.7370 no .
C27 H21 3.3293 no .
C28 H24 2.4803 no .
C29 H26 2.5159 no .
C30 H7 2.8781 no .
C30 H37 2.7999 no .
C31 H7 2.8710 no .
C31 H37 2.6895 no .
C32 H30 2.7322 no .
C32 H34 3.2833 no .
C32 H36 3.2990 no .
C33 H31 2.5800 no .
C33 H37 3.2524 no .
C33 H38A 2.6883 no .
C33 H38B 2.5461 no .
C33 H38C 3.1913 no .
C34 H36 3.2652 no .
C34 H38A 2.8010 no .
C34 H38B 2.6531 no .
C35 H37 3.2387 no .
C35 H39A 2.6033 no .
C35 H39B 2.6698 no .
C35 H39C 3.2082 no .
C36 H34 3.2586 no .
C36 H39A 2.6712 no .
C36 H39B 2.8715 no .
C37 H30 2.8240 no .
C37 H31 3.3236 no .
C38 H34 2.4834 no .
C39 H36 2.5479 no .
B1 H20 2.7292 no .
B1 H30 2.7814 no .
H2 H5A 2.5722 no .
H2 H5B 3.4626 no .
H2 H5C 3.5238 no .
H2 H21 2.3865 no .
H5B H13 2.9477 no .
H5C H17 3.1014 no .
H7 H10A 2.5241 no .
H7 H10B 3.4630 no .
H7 H10C 3.4527 no .
H7 H31 2.2166 no .
H10B H17 2.9169 no .
H10C H13 3.0133 no .
H13 H14 2.3201 no .
H14 H19A 2.2818 no .
H14 H19B 3.4423 no .
H14 H19C 2.2468 no .
H16 H17 2.3136 no .
H16 H18A 2.7167 no .
H16 H18B 2.0505 no .
H16 H18C 3.4815 no .
H18A H19A 3.1218 no .
H18A H19B 2.9577 no .
H18B H19B 3.2867 no .
H18C H19A 3.0915 no .
H18C H19B 2.1213 no .
H18C H19C 3.1846 no .
H20 H21 2.7860 no .
H20 H27 2.1818 no .
H24 H28A 2.3125 no .
H24 H28B 2.2235 no .
H24 H28C 3.4501 no .
H26 H27 2.3236 no .
H26 H29A 2.2960 no .
H26 H29B 2.3073 no .
H26 H29C 3.4869 no .
H30 H31 2.7920 no .
H30 H37 2.2807 no .
H34 H38A 2.3119 no .
H34 H38B 2.2335 no .
H34 H38C 3.4540 no .
H36 H37 2.3333 no .
H36 H39A 2.1933 no .
H36 H39B 2.4876 no .
H36 H39C 3.5106 no .
F1 H10C 3.1749 no 1_655
F1 H13 3.4607 no 1_655
F1 H14 3.2394 no 1_655
F1 H24 3.1245 no 1_465
F1 H28B 2.3890 no 1_465
F1 H39A 3.2727 no 2_765
F1 H39B 3.1044 no 2_765
F1 H39C 2.3149 no 2_765
F2 H26 3.4925 no 1_455
F2 H29A 2.4256 no 1_455
F2 H34 2.9775 no 2_665
F2 H38A 2.6735 no 2_665
F2 H38C 3.3359 no 1_645
F2 H39B 3.1909 no 2_765
F2 H39C 3.2503 no 2_765
O1 H5B 3.0325 no 1_655
O1 H18B 3.5698 no 2_656
O1 H18C 2.5696 no 2_656
O2 H7 3.0755 no 1_745
O2 H10A 2.6986 no 1_745
O2 H36 3.2824 no 2_855
O2 H39A 2.9190 no 2_855
O3 H26 3.4165 no 1_465
O3 H27 3.0947 no 1_465
O3 H29C 3.3995 no 1_365
O3 H37 3.4691 no 2_665
O4 H26 3.2433 no 2_765
O4 H27 2.8888 no 2_765
O4 H38B 2.7335 no 2_675
O4 H38C 3.2846 no 2_675
N1 H14 3.2321 no 1_655
N1 H19A 3.4714 no 1_655
N1 H29A 3.2589 no 1_455
N2 H28B 2.9559 no 1_465
N3 H19C 3.0728 no 2_556
C1 H14 2.8306 no 1_655
C1 H29A 3.1946 no 1_455
C2 H10A 3.0932 no 1_645
C2 H14 3.2497 no 1_655
C2 H18B 3.1809 no 2_656
C2 H19C 3.2470 no 1_655
C3 H19A 3.3094 no 1_655
C3 H19C 3.2744 no 1_655
C4 H19A 3.1737 no 1_655
C5 H5C 3.4774 no 2_656
C5 H16 3.5378 no 2_656
C5 H19B 2.9567 no 2_556
C5 H28A 3.3559 no 1_455
C6 H28B 3.3863 no 1_465
C7 H21 3.2842 no 1_465
C7 H29C 3.5168 no 1_365
C7 H39A 2.9726 no 2_665
C8 H21 3.4256 no 1_465
C8 H39A 2.9474 no 2_665
C8 H39C 3.4260 no 2_665
C9 H28B 3.2721 no 1_465
C9 H28C 3.5944 no 1_465
C10 H2 3.1073 no 1_465
C10 H21 3.3364 no 1_465
C10 H24 2.8900 no 1_365
C10 H39A 3.0649 no 2_665
C10 H39C 3.4369 no 2_665
C11 H19A 3.5789 no 1_655
C13 H39C 3.5271 no 2_665
C14 H19C 3.5947 no 2_556
C15 H19C 3.1020 no 2_556
C16 H5A 3.1095 no 2_656
C16 H19C 3.5065 no 2_556
C17 H5A 3.3213 no 2_656
C17 H18A 3.4615 no 2_566
C18 H2 3.2752 no 2_656
C18 H10B 3.4305 no 2_566
C18 H17 3.5842 no 2_566
C18 H21 3.1801 no 2_656
C18 H28C 3.3045 no 2_656
C19 H5C 3.5434 no 2_556
C19 H19C 3.5682 no 2_556
C19 H28C 3.3528 no 1_365
C20 H7 3.4632 no 1_645
C20 H13 2.8914 no 1_655
C20 H14 2.9599 no 1_655
C20 H29A 3.1788 no 1_455
C21 H7 2.9674 no 1_645
C21 H10A 3.4899 no 1_645
C21 H13 2.8326 no 1_655
C21 H14 3.2712 no 1_655
C21 H18C 3.4541 no 2_656
C22 H5B 3.2682 no 1_655
C22 H7 3.1658 no 1_645
C22 H13 2.8687 no 1_655
C22 H31 3.2406 no 1_645
C23 H5B 2.9407 no 1_655
C23 H7 3.5306 no 1_645
C24 H5B 3.4525 no 1_655
C24 H10A 3.0250 no 1_745
C24 H10C 3.5186 no 1_745
C25 H10A 3.2842 no 1_745
C26 H31 3.4508 no 1_645
C26 H34 3.5084 no 2_765
C27 H13 2.8921 no 1_655
C27 H31 3.1454 no 1_645
C27 H39C 3.5860 no 2_765
C28 H5A 3.5969 no 1_655
C28 H5B 3.5521 no 1_655
C28 H18C 3.0720 no 2_656
C28 H19A 3.2206 no 1_745
C29 H7 3.2614 no 1_745
C29 H20 3.5821 no 1_655
C29 H36 3.1570 no 2_855
C29 H38A 3.1955 no 2_765
C29 H38B 3.5797 no 2_765
C30 H39B 3.5822 no 2_765
C32 H26 3.5202 no 1_465
C32 H29B 3.2747 no 1_465
C33 H26 3.2881 no 1_465
C33 H29B 3.4620 no 1_465
C33 H30 3.4129 no 2_665
C34 H26 3.4356 no 2_765
C34 H29B 3.4359 no 1_465
C34 H30 3.4728 no 2_665
C34 H38B 3.0177 no 2_675
C35 H29B 3.2334 no 1_465
C35 H38B 2.9308 no 2_675
C36 H7 3.4306 no 2_665
C36 H29B 3.0222 no 1_465
C36 H29C 3.2740 no 2_855
C36 H31 3.4254 no 2_665
C36 H36 3.1224 no 2_765
C36 H37 3.4354 no 2_765
C37 H29B 3.0415 no 1_465
C37 H31 3.2832 no 2_665
C37 H36 3.1084 no 2_765
C37 H39B 3.4614 no 2_765
C38 H27 3.2877 no 1_465
C38 H29A 3.4915 no 2_765
C38 H29B 3.3802 no 2_765
C38 H38A 3.2169 no 2_575
C38 H38C 3.0769 no 2_575
C38 H39B 3.4237 no 2_675
C39 H10C 3.2026 no 2_665
C39 H27 3.2225 no 2_765
C39 H30 3.3394 no 2_765
C39 H37 3.3620 no 2_765
C39 H38B 3.4406 no 2_675
C39 H38C 3.3398 no 2_675
B1 H28B 3.0960 no 1_465
B1 H29A 3.3647 no 1_455
B1 H39C 3.3291 no 2_765
H2 C10 3.1073 no 1_645
H2 C18 3.2752 no 2_656
H2 H10A 2.5386 no 1_645
H2 H10B 2.7971 no 1_645
H2 H14 3.5916 no 1_655
H2 H16 3.1100 no 2_656
H2 H18B 2.3710 no 2_656
H2 H18C 3.4818 no 2_656
H2 H19C 3.4147 no 1_655
H2 H24 3.5416 no 1_455
H5A C16 3.1095 no 2_656
H5A C17 3.3213 no 2_656
H5A C28 3.5969 no 1_455
H5A H5C 3.5105 no 2_656
H5A H16 2.6695 no 2_656
H5A H17 3.0458 no 2_656
H5A H19B 2.9424 no 2_556
H5A H28A 2.7946 no 1_455
H5B O1 3.0325 no 1_455
H5B C22 3.2682 no 1_455
H5B C23 2.9407 no 1_455
H5B C24 3.4525 no 1_455
H5B C28 3.5521 no 1_455
H5B H18C 3.1252 no 2_556
H5B H19B 2.7061 no 2_556
H5B H28A 3.0857 no 1_455
H5C C5 3.4774 no 2_656
H5C C19 3.5434 no 2_556
H5C H5A 3.5105 no 2_656
H5C H5C 2.6298 no 2_656
H5C H19A 3.5711 no 1_655
H5C H19B 3.3841 no 1_655
H5C H19B 2.7212 no 2_556
H5C H19C 3.4382 no 1_655
H5C H19C 3.5679 no 2_556
H7 O2 3.0755 no 1_365
H7 C20 3.4632 no 1_465
H7 C21 2.9674 no 1_465
H7 C22 3.1658 no 1_465
H7 C23 3.5306 no 1_465
H7 C29 3.2614 no 1_365
H7 C36 3.4306 no 2_665
H7 H21 3.0460 no 1_465
H7 H29C 2.6234 no 1_365
H7 H36 3.2861 no 2_665
H7 H39A 2.9646 no 2_665
H10A O2 2.6986 no 1_365
H10A C2 3.0932 no 1_465
H10A C21 3.4899 no 1_465
H10A C24 3.0250 no 1_365
H10A C25 3.2842 no 1_365
H10A H2 2.5386 no 1_465
H10A H21 2.9870 no 1_465
H10A H24 2.3518 no 1_365
H10A H28A 3.5569 no 1_365
H10A H39A 2.9889 no 2_665
H10B C18 3.4305 no 2_566
H10B H2 2.7971 no 1_465
H10B H18A 3.4199 no 2_566
H10B H18B 2.7549 no 2_566
H10B H21 3.1504 no 1_465
H10B H24 3.4032 no 1_365
H10C F1 3.1749 no 1_455
H10C C24 3.5186 no 1_365
H10C C39 3.2026 no 2_665
H10C H24 2.5959 no 1_365
H10C H28A 3.3164 no 1_365
H10C H28B 3.2663 no 1_365
H10C H39A 2.7828 no 2_665
H10C H39C 2.7647 no 2_665
H13 F1 3.4607 no 1_455
H13 C20 2.8914 no 1_455
H13 C21 2.8326 no 1_455
H13 C22 2.8687 no 1_455
H13 C27 2.8921 no 1_455
H13 H20 2.8781 no 1_455
H13 H21 3.3868 no 1_455
H13 H27 2.7522 no 1_455
H13 H39C 2.9520 no 2_665
H14 F1 3.2394 no 1_455
H14 N1 3.2321 no 1_455
H14 C1 2.8306 no 1_455
H14 C2 3.2497 no 1_455
H14 C20 2.9599 no 1_455
H14 C21 3.2712 no 1_455
H14 H2 3.5916 no 1_455
H14 H20 3.3956 no 1_455
H14 H21 3.3540 no 1_455
H16 C5 3.5378 no 2_656
H16 H2 3.1100 no 2_656
H16 H5A 2.6695 no 2_656
H16 H16 3.3114 no 2_566
H16 H18A 3.3347 no 2_566
H17 C18 3.5842 no 2_566
H17 H5A 3.0458 no 2_656
H17 H18A 2.8151 no 2_566
H17 H19A 3.0886 no 1_655
H17 H19B 3.1983 no 1_655
H17 H28C 3.0347 no 1_465
H18A C17 3.4615 no 2_566
H18A H10B 3.4199 no 2_566
H18A H16 3.3347 no 2_566
H18A H17 2.8151 no 2_566
H18A H28A 3.3161 no 1_365
H18A H28C 3.2625 no 1_365
H18A H28C 2.9770 no 2_656
H18B O1 3.5698 no 2_656
H18B C2 3.1809 no 2_656
H18B H2 2.3710 no 2_656
H18B H10B 2.7549 no 2_566
H18B H19C 3.5085 no 2_556
H18B H21 2.7913 no 2_656
H18C O1 2.5696 no 2_656
H18C C21 3.4541 no 2_656
H18C C28 3.0720 no 2_656
H18C H2 3.4818 no 2_656
H18C H5B 3.1252 no 2_556
H18C H21 2.6787 no 2_656
H18C H28A 3.3225 no 2_656
H18C H28C 2.7720 no 2_656
H19A N1 3.4714 no 1_455
H19A C3 3.3094 no 1_455
H19A C4 3.1737 no 1_455
H19A C11 3.5789 no 1_455
H19A C28 3.2206 no 1_365
H19A H5C 3.5711 no 1_455
H19A H17 3.0886 no 1_455
H19A H28A 3.5579 no 1_365
H19A H28B 3.0766 no 1_365
H19A H28C 2.5920 no 1_365
H19B C5 2.9567 no 2_556
H19B H5A 2.9424 no 2_556
H19B H5B 2.7061 no 2_556
H19B H5C 3.3841 no 1_455
H19B H5C 2.7212 no 2_556
H19B H17 3.1983 no 1_455
H19B H28C 3.5686 no 1_365
H19C N3 3.0728 no 2_556
H19C C2 3.2470 no 1_455
H19C C3 3.2744 no 1_455
H19C C14 3.5947 no 2_556
H19C C15 3.1020 no 2_556
H19C C16 3.5065 no 2_556
H19C C19 3.5682 no 2_556
H19C H2 3.4147 no 1_455
H19C H5C 3.4382 no 1_455
H19C H5C 3.5679 no 2_556
H19C H18B 3.5085 no 2_556
H19C H19C 3.1100 no 2_556
H20 C29 3.5821 no 1_455
H20 H13 2.8781 no 1_655
H20 H14 3.3956 no 1_655
H20 H29A 2.9505 no 1_455
H20 H29C 3.4470 no 1_455
H20 H38C 3.3985 no 1_645
H20 H39C 2.8334 no 2_765
H21 C7 3.2842 no 1_645
H21 C8 3.4256 no 1_645
H21 C10 3.3364 no 1_645
H21 C18 3.1801 no 2_656
H21 H7 3.0460 no 1_645
H21 H10A 2.9870 no 1_645
H21 H10B 3.1504 no 1_645
H21 H13 3.3868 no 1_655
H21 H14 3.3540 no 1_655
H21 H18B 2.7913 no 2_656
H21 H18C 2.6787 no 2_656
H24 F1 3.1245 no 1_645
H24 C10 2.8900 no 1_745
H24 H2 3.5416 no 1_655
H24 H10A 2.3518 no 1_745
H24 H10B 3.4032 no 1_745
H24 H10C 2.5959 no 1_745
H24 H39A 3.2902 no 2_855
H26 F2 3.4925 no 1_655
H26 O3 3.4165 no 1_645
H26 O4 3.2433 no 2_765
H26 C32 3.5202 no 1_645
H26 C33 3.2881 no 1_645
H26 C34 3.4356 no 2_765
H26 H34 2.5826 no 2_765
H26 H38B 3.2487 no 1_645
H27 O3 3.0947 no 1_645
H27 O4 2.8888 no 2_765
H27 C38 3.2877 no 1_645
H27 C39 3.2225 no 2_765
H27 H13 2.7522 no 1_655
H27 H31 3.4185 no 1_645
H27 H38B 3.1685 no 1_645
H27 H38C 3.0518 no 1_645
H27 H39B 3.5678 no 2_765
H27 H39C 2.7286 no 2_765
H28A C5 3.3559 no 1_655
H28A H5A 2.7946 no 1_655
H28A H5B 3.0857 no 1_655
H28A H10A 3.5569 no 1_745
H28A H10C 3.3164 no 1_745
H28A H18A 3.3161 no 1_745
H28A H18C 3.3225 no 2_656
H28A H19A 3.5579 no 1_745
H28B F1 2.3890 no 1_645
H28B N2 2.9559 no 1_645
H28B C6 3.3863 no 1_645
H28B C9 3.2721 no 1_645
H28B B1 3.0960 no 1_645
H28B H10C 3.2663 no 1_745
H28B H19A 3.0766 no 1_745
H28C C9 3.5944 no 1_645
H28C C18 3.3045 no 2_656
H28C C19 3.3528 no 1_745
H28C H17 3.0347 no 1_645
H28C H18A 3.2625 no 1_745
H28C H18A 2.9770 no 2_656
H28C H18C 2.7720 no 2_656
H28C H19A 2.5920 no 1_745
H28C H19B 3.5686 no 1_745
H29A F2 2.4256 no 1_655
H29A N1 3.2589 no 1_655
H29A C1 3.1946 no 1_655
H29A C20 3.1788 no 1_655
H29A C38 3.4915 no 2_765
H29A B1 3.3647 no 1_655
H29A H20 2.9505 no 1_655
H29A H34 3.2196 no 2_765
H29A H38A 2.7248 no 2_765
H29A H38B 3.4334 no 2_765
H29A H38C 3.5728 no 1_745
H29B C32 3.2747 no 1_645
H29B C33 3.4620 no 1_645
H29B C34 3.4359 no 1_645
H29B C35 3.2334 no 1_645
H29B C36 3.0222 no 1_645
H29B C37 3.0415 no 1_645
H29B C38 3.3802 no 2_765
H29B H34 3.4054 no 2_765
H29B H36 3.4129 no 1_645
H29B H36 3.0842 no 2_855
H29B H37 3.4572 no 1_645
H29B H38A 3.0092 no 2_765
H29B H38B 2.9499 no 2_765
H29C O3 3.3995 no 1_745
H29C C7 3.5168 no 1_745
H29C C36 3.2740 no 2_855
H29C H7 2.6234 no 1_745
H29C H20 3.4470 no 1_655
H29C H31 3.0560 no 1_745
H29C H36 2.6967 no 2_855
H29C H37 3.3089 no 2_855
H29C H38A 3.3500 no 2_765
H29C H38C 3.5149 no 1_745
H29C H39A 3.5208 no 2_855
H30 C33 3.4129 no 2_665
H30 C34 3.4728 no 2_665
H30 C39 3.3394 no 2_765
H30 H39A 3.4259 no 2_765
H30 H39B 2.6737 no 2_765
H30 H39C 3.4312 no 2_765
H31 C22 3.2406 no 1_465
H31 C26 3.4508 no 1_465
H31 C27 3.1454 no 1_465
H31 C36 3.4254 no 2_665
H31 C37 3.2832 no 2_665
H31 H27 3.4185 no 1_465
H31 H29C 3.0560 no 1_365
H31 H37 3.4292 no 2_665
H34 F2 2.9775 no 2_665
H34 C26 3.5084 no 2_765
H34 H26 2.5826 no 2_765
H34 H29A 3.2196 no 2_765
H34 H29B 3.4054 no 2_765
H34 H34 3.5254 no 2_675
H34 H38B 2.8965 no 2_675
H36 O2 3.2824 no 2_855
H36 C29 3.1570 no 2_855
H36 C36 3.1224 no 2_765
H36 C37 3.1084 no 2_765
H36 H7 3.2861 no 2_665
H36 H29B 3.4129 no 1_465
H36 H29B 3.0842 no 2_855
H36 H29C 2.6967 no 2_855
H36 H36 2.7475 no 2_765
H36 H37 2.7130 no 2_765
H37 O3 3.4691 no 2_665
H37 C36 3.4354 no 2_765
H37 C39 3.3620 no 2_765
H37 H29B 3.4572 no 1_465
H37 H29C 3.3089 no 2_855
H37 H31 3.4292 no 2_665
H37 H36 2.7130 no 2_765
H37 H39A 3.3155 no 2_765
H37 H39B 2.5719 no 2_765
H38A F2 2.6735 no 2_665
H38A C29 3.1955 no 2_765
H38A C38 3.2169 no 2_575
H38A H29A 2.7248 no 2_765
H38A H29B 3.0092 no 2_765
H38A H29C 3.3500 no 2_765
H38A H38A 3.1115 no 2_575
H38A H38C 2.4979 no 2_575
H38B O4 2.7335 no 2_675
H38B C29 3.5797 no 2_765
H38B C34 3.0177 no 2_675
H38B C35 2.9308 no 2_675
H38B C39 3.4406 no 2_675
H38B H26 3.2487 no 1_465
H38B H27 3.1685 no 1_465
H38B H29A 3.4334 no 2_765
H38B H29B 2.9499 no 2_765
H38B H34 2.8965 no 2_675
H38B H39B 3.1592 no 2_675
H38C F2 3.3359 no 1_465
H38C O4 3.2846 no 2_675
H38C C38 3.0769 no 2_575
H38C C39 3.3398 no 2_675
H38C H20 3.3985 no 1_465
H38C H27 3.0518 no 1_465
H38C H29A 3.5728 no 1_365
H38C H29C 3.5149 no 1_365
H38C H38A 2.4979 no 2_575
H38C H38C 2.8141 no 2_575
H38C H39B 2.8052 no 2_675
H38C H39C 3.4614 no 2_675
H39A F1 3.2727 no 2_765
H39A O2 2.9190 no 2_855
H39A C7 2.9726 no 2_665
H39A C8 2.9474 no 2_665
H39A C10 3.0649 no 2_665
H39A H7 2.9646 no 2_665
H39A H10A 2.9889 no 2_665
H39A H10C 2.7828 no 2_665
H39A H24 3.2902 no 2_855
H39A H29C 3.5208 no 2_855
H39A H30 3.4259 no 2_765
H39A H37 3.3155 no 2_765
H39B F1 3.1044 no 2_765
H39B F2 3.1909 no 2_765
H39B C30 3.5822 no 2_765
H39B C37 3.4614 no 2_765
H39B C38 3.4237 no 2_675
H39B H27 3.5678 no 2_765
H39B H30 2.6737 no 2_765
H39B H37 2.5719 no 2_765
H39B H38B 3.1592 no 2_675
H39B H38C 2.8052 no 2_675
H39C F1 2.3149 no 2_765
H39C F2 3.2503 no 2_765
H39C C8 3.4260 no 2_665
H39C C10 3.4369 no 2_665
H39C C13 3.5271 no 2_665
H39C C27 3.5860 no 2_765
H39C B1 3.3291 no 2_765
H39C H10C 2.7647 no 2_665
H39C H13 2.9520 no 2_665
H39C H20 2.8334 no 2_765
H39C H27 2.7286 no 2_765
H39C H30 3.4312 no 2_765
H39C H38C 3.4614 no 2_675

loop_
_geom_torsion_atom_site_label_1
_geom_torsion_atom_site_label_2
_geom_torsion_atom_site_label_3
_geom_torsion_atom_site_label_4
_geom_torsion
_geom_torsion_publ_flag
C28 O1 C23 C22 -177.3(2) no
C28 O1 C23 C24 3.4(4) no
C29 O2 C25 C24 -179.4(2) no
C29 O2 C25 C26 2.0(4) no
C38 O3 C33 C32 169.3(2) no
C38 O3 C33 C34 -10.6(4) no
C39 O4 C35 C34 173.5(2) no
C39 O4 C35 C36 -6.4(4) no
C1 N1 C4 C3 -2.0(3) no
C1 N1 C4 C11 176.1(2) no
C4 N1 C1 C2 2.2(3) no
C4 N1 C1 C20 -175.1(2) no
C1 N1 B1 F1 -61.5(3) no
C1 N1 B1 F2 58.1(4) no
C1 N1 B1 N2 179.2(2) no
B1 N1 C1 C2 178.3(2) no
B1 N1 C1 C20 1.0(4) no
C4 N1 B1 F1 114.0(3) no
C4 N1 B1 F2 -126.4(3) no
C4 N1 B1 N2 -5.3(4) no
B1 N1 C4 C3 -178.1(2) no
B1 N1 C4 C11 -0.1(4) no
C6 N2 C9 C8 -1.2(3) no
C6 N2 C9 C11 177.6(2) no
C9 N2 C6 C7 0.5(3) no
C9 N2 C6 C30 179.3(2) no
C6 N2 B1 F1 63.9(3) no
C6 N2 B1 F2 -56.1(4) no
C6 N2 B1 N1 -176.9(2) no
B1 N2 C6 C7 -174.4(2) no
B1 N2 C6 C30 4.4(4) no
C9 N2 B1 F1 -110.2(3) no
C9 N2 B1 F2 129.8(3) no
C9 N2 B1 N1 9.0(4) no
B1 N2 C9 C8 173.8(2) no
B1 N2 C9 C11 -7.5(4) no
C18 N3 C15 C14 -163.1(3) no
C18 N3 C15 C16 18.0(4) no
C19 N3 C15 C14 -0.3(4) no
C19 N3 C15 C16 -179.2(2) no
N1 C1 C2 C3 -1.5(3) no
N1 C1 C20 C21 166.9(2) no
C2 C1 C20 C21 -9.8(5) no
C20 C1 C2 C3 175.5(3) no
C1 C2 C3 C4 0.3(3) no
C1 C2 C3 C5 178.3(3) no
C2 C3 C4 N1 1.0(3) no
C2 C3 C4 C11 -176.8(3) no
C5 C3 C4 N1 -176.9(3) no
C5 C3 C4 C11 5.3(5) no
N1 C4 C11 C9 2.9(4) no
N1 C4 C11 C12 -176.7(2) no
C3 C4 C11 C9 -179.5(3) no
C3 C4 C11 C12 0.8(5) no
N2 C6 C7 C8 0.4(3) no
N2 C6 C30 C31 -177.1(3) no
C7 C6 C30 C31 1.3(5) no
C30 C6 C7 C8 -178.3(3) no
C6 C7 C8 C9 -1.1(3) no
C6 C7 C8 C10 178.4(2) no
C7 C8 C9 N2 1.4(3) no
C7 C8 C9 C11 -177.2(3) no
C10 C8 C9 N2 -178.1(3) no
C10 C8 C9 C11 3.3(5) no
N2 C9 C11 C4 0.7(4) no
N2 C9 C11 C12 -179.6(2) no
C8 C9 C11 C4 179.1(3) no
C8 C9 C11 C12 -1.2(5) no
C4 C11 C12 C13 -90.4(3) no
C4 C11 C12 C17 93.1(3) no
C9 C11 C12 C13 89.9(3) no
C9 C11 C12 C17 -86.6(3) no
C11 C12 C13 C14 -176.39(19) no
C11 C12 C17 C16 175.3(2) no
C13 C12 C17 C16 -1.3(4) no
C17 C12 C13 C14 0.3(4) no
C12 C13 C14 C15 0.5(4) no
C13 C14 C15 N3 -179.3(2) no
C13 C14 C15 C16 -0.4(4) no
N3 C15 C16 C17 178.4(2) no
C14 C15 C16 C17 -0.6(4) no
C15 C16 C17 C12 1.4(4) no
C1 C20 C21 C22 -175.2(3) no
C20 C21 C22 C23 -178.5(3) no
C20 C21 C22 C27 3.2(5) no
C21 C22 C23 O1 -2.2(4) no
C21 C22 C23 C24 177.1(2) no
C21 C22 C27 C26 -179.3(2) no
C23 C22 C27 C26 2.3(4) no
C27 C22 C23 O1 176.2(2) no
C27 C22 C23 C24 -4.5(4) no
O1 C23 C24 C25 -177.4(2) no
C22 C23 C24 C25 3.4(4) no
C23 C24 C25 O2 -178.5(2) no
C23 C24 C25 C26 0.1(4) no
O2 C25 C26 C27 176.2(2) no
C24 C25 C26 C27 -2.3(4) no
C25 C26 C27 C22 1.0(4) no
C6 C30 C31 C32 179.8(3) no
C30 C31 C32 C33 -178.6(3) no
C30 C31 C32 C37 2.7(5) no
C31 C32 C33 O3 0.0(4) no
C31 C32 C33 C34 179.9(2) no
C31 C32 C37 C36 -179.7(3) no
C33 C32 C37 C36 1.5(4) no
C37 C32 C33 O3 178.9(2) no
C37 C32 C33 C34 -1.2(4) no
O3 C33 C34 C35 -179.0(2) no
C32 C33 C34 C35 1.1(4) no
C33 C34 C35 O4 179.0(3) no
C33 C34 C35 C36 -1.1(4) no
O4 C35 C36 C37 -178.8(2) no
C34 C35 C36 C37 1.3(4) no
C35 C36 C37 C32 -1.6(5) no
